data_2226135
loop_
_publ_author_name
'Ather, Abdul Qayyum'
'\,Sahin, Onur'
'Khan, Islam Ullah'
'Khan, Misbahul Ain'
'B\"uy\"ukg\"ung\"or, Orhan'

_publ_section_title
;
 3-(Piperidin-1-yl)-6-(1<i>H</i>-pyrazol-1-yl)pyridazine
;
_journal_coeditor_code HB5436
_journal_issue 6
_journal_name_full 'Acta Crystallographica Section E'
_journal_page_first o1295
_journal_paper_doi 10.1107/S1600536810016491
_journal_volume 66
_journal_year 2010
_chemical_formula_iupac 'C12 H15 N5'
_chemical_formula_moiety 'C12 H15 N5'
_chemical_formula_sum 'C12 H15 N5'
_chemical_formula_weight 229.29
_chemical_name_systematic
;
3-(Piperidin-1-yl)-6-(1<i>H</i>-pyrazol-1-yl)pyridazine
;
_space_group_IT_number 14
_symmetry_cell_setting monoclinic
_symmetry_space_group_name_Hall '-P 2yn'
_symmetry_space_group_name_H-M 'P 1 21/n 1'
_atom_sites_solution_hydrogens geom
_atom_sites_solution_primary direct
_atom_sites_solution_secondary difmap
_cell_angle_alpha 90.00
_cell_angle_beta 103.230(7)
_cell_angle_gamma 90.00
_cell_formula_units_Z 4
_cell_length_a 5.9665(6)
_cell_length_b 20.189(3)
_cell_length_c 9.9695(13)
_cell_measurement_reflns_used 1639
_cell_measurement_temperature 296
_cell_measurement_theta_max 21.27
_cell_measurement_theta_min 2.33
_cell_volume 1169.0(3)
_computing_cell_refinement 'SAINT (Bruker, 2007)'
_computing_data_collection 'APEX2 (Bruker, 2007)'
_computing_data_reduction 'SAINT (Bruker, 2007)'
_computing_molecular_graphics 'ORTEP-3 (Farrugia, 1997)'
_computing_publication_material 'WinGX (Farrugia, 1999)'
_computing_structure_refinement 'SHELXL97 (Sheldrick, 2008)'
_computing_structure_solution 'SHELXS97 (Sheldrick, 2008)'
_diffrn_ambient_temperature 296
_diffrn_measured_fraction_theta_full 0.997
_diffrn_measured_fraction_theta_max 0.997
_diffrn_measurement_device_type 'Bruker APEXII CCD'
_diffrn_measurement_method 'phi and omega scans'
_diffrn_radiation_monochromator graphite
_diffrn_radiation_source 'fine-focus sealed tube'
_diffrn_radiation_type MoK\a
_diffrn_radiation_wavelength 0.71073
_diffrn_reflns_av_R_equivalents 0.0537
_diffrn_reflns_av_sigmaI/netI 0.0708
_diffrn_reflns_limit_h_max 7
_diffrn_reflns_limit_h_min -7
_diffrn_reflns_limit_k_max 26
_diffrn_reflns_limit_k_min -26
_diffrn_reflns_limit_l_max 12
_diffrn_reflns_limit_l_min -12
_diffrn_reflns_number 11710
_diffrn_reflns_theta_full 27.50
_diffrn_reflns_theta_max 27.50
_diffrn_reflns_theta_min 2.33
_exptl_absorpt_coefficient_mu 0.084
_exptl_absorpt_correction_type none
_exptl_crystal_colour colourless
_exptl_crystal_density_diffrn 1.303
_exptl_crystal_density_method 'not measured'
_exptl_crystal_description prism
_exptl_crystal_F_000 488
_exptl_crystal_size_max 0.31
_exptl_crystal_size_mid 0.25
_exptl_crystal_size_min 0.22
_refine_diff_density_max 0.182
_refine_diff_density_min -0.208
_refine_ls_extinction_method none
_refine_ls_goodness_of_fit_ref 1.009
_refine_ls_hydrogen_treatment constr
_refine_ls_matrix_type full
_refine_ls_number_parameters 154
_refine_ls_number_reflns 2674
_refine_ls_number_restraints 0
_refine_ls_restrained_S_all 1.009
_refine_ls_R_factor_all 0.1405
_refine_ls_R_factor_gt 0.0580
_refine_ls_shift/su_max 0.000
_refine_ls_shift/su_mean 0.000
_refine_ls_structure_factor_coef Fsqd
_refine_ls_weighting_details 'calc w=1/[\s^2^(Fo^2^)+(0.0863P)^2^] where P=(Fo^2^+2Fc^2^)/3'
_refine_ls_weighting_scheme calc
_refine_ls_wR_factor_gt 0.1437
_refine_ls_wR_factor_ref 0.1815
_reflns_number_gt 1282
_reflns_number_total 2674
_reflns_threshold_expression I>2\s(I)
_cod_data_source_file hb5436.cif
_cod_data_source_block I
_cod_original_cell_volume 1169.0(2)
_cod_original_sg_symbol_H-M 'P 21/n'
_cod_database_code 2226135
_cod_database_fobs_code 2226135

loop_
_symmetry_equiv_pos_as_xyz
'x, y, z'
'-x+1/2, y+1/2, -z+1/2'
'-x, -y, -z'
'x-1/2, -y-1/2, z-1/2'

loop_
_atom_site_type_symbol
_atom_site_label
_atom_site_fract_x
_atom_site_fract_y
_atom_site_fract_z
_atom_site_U_iso_or_equiv
_atom_site_adp_type
_atom_site_calc_flag
_atom_site_refinement_flags
_atom_site_occupancy
_atom_site_disorder_assembly
_atom_site_disorder_group
C C1 0.3406(6) 0.72572(15) 0.3173(3) 0.0738(9) Uani d . 1 . .
H H1 0.4014 0.6901 0.2782 0.089 Uiso calc R 1 . .
C C2 0.1112(6) 0.74333(16) 0.2984(3) 0.0756(9) Uani d . 1 . .
H H2 -0.0087 0.7203 0.2415 0.091 Uiso calc R 1 . .
C C3 0.4568(5) 0.77160(14) 0.4052(3) 0.0639(8) Uani d . 1 . .
H H3 0.6155 0.7740 0.4384 0.077 Uiso calc R 1 . .
C C4 0.3331(4) 0.86969(12) 0.5224(2) 0.0452(6) Uani d . 1 . .
C C5 0.1481(4) 0.90081(13) 0.5592(3) 0.0501(7) Uani d . 1 . .
H H5 -0.0019 0.8857 0.5274 0.060 Uiso calc R 1 . .
C C6 0.1955(4) 0.95375(14) 0.6429(2) 0.0496(7) Uani d . 1 . .
H H6 0.0779 0.9767 0.6699 0.060 Uiso calc R 1 . .
C C7 0.4275(4) 0.97398(12) 0.6893(2) 0.0415(6) Uani d . 1 . .
C C8 0.3360(4) 1.08147(13) 0.7801(3) 0.0540(7) Uani d . 1 . .
H H8A 0.1774 1.0665 0.7559 0.065 Uiso calc R 1 . .
H H8B 0.3581 1.1125 0.7098 0.065 Uiso calc R 1 . .
C C9 0.3800(4) 1.11603(15) 0.9163(3) 0.0638(8) Uani d . 1 . .
H H9A 0.3378 1.0870 0.9840 0.077 Uiso calc R 1 . .
H H9B 0.2842 1.1553 0.9085 0.077 Uiso calc R 1 . .
C C10 0.6306(4) 1.13584(14) 0.9652(3) 0.0674(8) Uani d . 1 . .
H H10A 0.6698 1.1689 0.9037 0.081 Uiso calc R 1 . .
H H10B 0.6567 1.1548 1.0569 0.081 Uiso calc R 1 . .
C C11 0.7792(4) 1.07512(14) 0.9672(3) 0.0580(8) Uani d . 1 . .
H H11A 0.9401 1.0879 0.9932 0.070 Uiso calc R 1 . .
H H11B 0.7501 1.0443 1.0359 0.070 Uiso calc R 1 . .
C C12 0.7328(4) 1.04124(14) 0.8292(3) 0.0530(7) Uani d . 1 . .
H H12A 0.7779 1.0702 0.7623 0.064 Uiso calc R 1 . .
H H12B 0.8244 1.0012 0.8360 0.064 Uiso calc R 1 . .
N N1 0.0810(4) 0.79630(13) 0.3697(2) 0.0692(7) Uani d . 1 . .
N N2 0.2982(4) 0.81341(11) 0.4357(2) 0.0536(6) Uani d . 1 . .
N N3 0.5964(3) 0.94188(11) 0.6493(2) 0.0493(6) Uani d . 1 . .
N N4 0.5475(3) 0.88877(11) 0.5649(2) 0.0523(6) Uani d . 1 . .
N N5 0.4896(3) 1.02450(10) 0.7825(2) 0.0449(5) Uani d . 1 . .

loop_
_atom_site_aniso_label
_atom_site_aniso_U_11
_atom_site_aniso_U_22
_atom_site_aniso_U_33
_atom_site_aniso_U_12
_atom_site_aniso_U_13
_atom_site_aniso_U_23
C1 0.099(3) 0.052(2) 0.072(2) 0.0073(17) 0.0227(18) -0.0060(17)
C2 0.093(3) 0.063(2) 0.070(2) -0.0127(18) 0.0162(17) -0.0139(18)
C3 0.0711(19) 0.0549(19) 0.0662(19) 0.0141(15) 0.0166(15) -0.0039(16)
C4 0.0482(14) 0.0451(16) 0.0416(14) 0.0045(11) 0.0088(11) 0.0059(12)
C5 0.0386(13) 0.0639(19) 0.0480(15) 0.0021(12) 0.0104(11) 0.0014(14)
C6 0.0327(12) 0.0650(19) 0.0517(16) 0.0071(12) 0.0108(10) -0.0019(14)
C7 0.0343(12) 0.0508(16) 0.0404(14) 0.0054(11) 0.0106(9) 0.0055(12)
C8 0.0348(13) 0.0593(18) 0.0672(18) 0.0064(12) 0.0104(11) -0.0022(15)
C9 0.0484(16) 0.0595(19) 0.086(2) 0.0036(13) 0.0211(13) -0.0177(16)
C10 0.0549(17) 0.064(2) 0.084(2) -0.0063(14) 0.0176(14) -0.0157(16)
C11 0.0395(13) 0.071(2) 0.0610(18) -0.0092(13) 0.0070(11) -0.0054(15)
C12 0.0322(12) 0.0668(19) 0.0600(17) 0.0016(12) 0.0107(10) 0.0036(14)
N1 0.0619(15) 0.0732(18) 0.0691(17) -0.0082(12) 0.0077(12) -0.0157(14)
N2 0.0590(13) 0.0462(14) 0.0545(14) 0.0035(11) 0.0110(10) 0.0021(11)
N3 0.0378(11) 0.0543(14) 0.0583(13) 0.0065(9) 0.0161(9) -0.0031(11)
N4 0.0433(12) 0.0542(14) 0.0610(14) 0.0082(10) 0.0156(10) -0.0008(12)
N5 0.0286(9) 0.0566(14) 0.0496(12) 0.0048(9) 0.0090(8) -0.0008(11)

loop_
_atom_type_symbol
_atom_type_description
_atom_type_scat_dispersion_real
_atom_type_scat_dispersion_imag
_atom_type_scat_source
C C 0.0033 0.0016 'International Tables Vol C Tables 4.2.6.8 and 6.1.1.4'
H H 0.0000 0.0000 'International Tables Vol C Tables 4.2.6.8 and 6.1.1.4'
N N 0.0061 0.0033 'International Tables Vol C Tables 4.2.6.8 and 6.1.1.4'

loop_
_geom_angle_atom_site_label_1
_geom_angle_atom_site_label_2
_geom_angle_atom_site_label_3
_geom_angle_site_symmetry_1
_geom_angle_site_symmetry_3
_geom_angle
_geom_angle_publ_flag
C3 C1 C2 . . 104.9(3) ?
C3 C1 H1 . . 127.6 ?
C2 C1 H1 . . 127.6 ?
N1 C2 C1 . . 112.8(3) ?
N1 C2 H2 . . 123.6 ?
C1 C2 H2 . . 123.6 ?
C1 C3 N2 . . 106.9(3) ?
C1 C3 H3 . . 126.5 ?
N2 C3 H3 . . 126.5 ?
N4 C4 C5 . . 123.9(2) ?
N4 C4 N2 . . 115.5(2) n
C5 C4 N2 . . 120.7(2) ?
C6 C5 C4 . . 117.1(2) ?
C6 C5 H5 . . 121.5 ?
C4 C5 H5 . . 121.5 ?
C5 C6 C7 . . 118.9(2) ?
C5 C6 H6 . . 120.6 ?
C7 C6 H6 . . 120.6 ?
N3 C7 N5 . . 117.3(2) ?
N3 C7 C6 . . 120.8(2) ?
N5 C7 C6 . . 121.9(2) ?
N5 C8 C9 . . 111.8(2) ?
N5 C8 H8A . . 109.3 ?
C9 C8 H8A . . 109.3 ?
N5 C8 H8B . . 109.3 ?
C9 C8 H8B . . 109.3 ?
H8A C8 H8B . . 107.9 ?
C8 C9 C10 . . 111.7(2) ?
C8 C9 H9A . . 109.3 ?
C10 C9 H9A . . 109.3 ?
C8 C9 H9B . . 109.3 ?
C10 C9 H9B . . 109.3 ?
H9A C9 H9B . . 107.9 ?
C11 C10 C9 . . 108.8(2) ?
C11 C10 H10A . . 109.9 ?
C9 C10 H10A . . 109.9 ?
C11 C10 H10B . . 109.9 ?
C9 C10 H10B . . 109.9 ?
H10A C10 H10B . . 108.3 ?
C12 C11 C10 . . 111.9(2) ?
C12 C11 H11A . . 109.2 ?
C10 C11 H11A . . 109.2 ?
C12 C11 H11B . . 109.2 ?
C10 C11 H11B . . 109.2 ?
H11A C11 H11B . . 107.9 ?
N5 C12 C11 . . 111.04(19) ?
N5 C12 H12A . . 109.4 ?
C11 C12 H12A . . 109.4 ?
N5 C12 H12B . . 109.4 ?
C11 C12 H12B . . 109.4 ?
H12A C12 H12B . . 108.0 ?
C2 N1 N2 . . 103.6(2) ?
C3 N2 N1 . . 111.8(2) ?
C3 N2 C4 . . 128.7(2) ?
N1 N2 C4 . . 119.4(2) n
C7 N3 N4 . . 120.05(19) ?
C4 N4 N3 . . 119.34(19) ?
C7 N5 C12 . . 118.89(18) ?
C7 N5 C8 . . 120.04(18) ?
C12 N5 C8 . . 113.3(2) ?

loop_
_geom_bond_atom_site_label_1
_geom_bond_atom_site_label_2
_geom_bond_site_symmetry_2
_geom_bond_distance
_geom_bond_publ_flag
C1 C3 . 1.352(4) ?
C1 C2 . 1.384(4) ?
C1 H1 . 0.9300 ?
C2 N1 . 1.319(4) n
C2 H2 . 0.9300 ?
C3 N2 . 1.353(3) n
C3 H3 . 0.9300 ?
C4 N4 . 1.310(3) n
C4 C5 . 1.391(3) ?
C4 N2 . 1.414(3) n
C5 C6 . 1.346(3) ?
C5 H5 . 0.9300 ?
C6 C7 . 1.415(3) ?
C6 H6 . 0.9300 ?
C7 N3 . 1.334(3) n
C7 N5 . 1.372(3) n
C8 N5 . 1.467(3) ?
C8 C9 . 1.496(4) ?
C8 H8A . 0.9700 ?
C8 H8B . 0.9700 ?
C9 C10 . 1.516(3) ?
C9 H9A . 0.9700 ?
C9 H9B . 0.9700 ?
C10 C11 . 1.510(4) ?
C10 H10A . 0.9700 ?
C10 H10B . 0.9700 ?
C11 C12 . 1.504(3) ?
C11 H11A . 0.9700 ?
C11 H11B . 0.9700 ?
C12 N5 . 1.458(3) ?
C12 H12A . 0.9700 ?
C12 H12B . 0.9700 ?
N1 N2 . 1.357(3) n
N3 N4 . 1.353(3) n

loop_
_geom_torsion_atom_site_label_1
_geom_torsion_atom_site_label_2
_geom_torsion_atom_site_label_3
_geom_torsion_atom_site_label_4
_geom_torsion_site_symmetry_1
_geom_torsion_site_symmetry_2
_geom_torsion_site_symmetry_3
_geom_torsion_site_symmetry_4
_geom_torsion
_geom_torsion_publ_flag
C3 C1 C2 N1 . . . . -0.5(4) ?
C2 C1 C3 N2 . . . . 0.4(3) ?
N4 C4 C5 C6 . . . . 0.4(4) ?
N2 C4 C5 C6 . . . . 179.5(2) ?
C4 C5 C6 C7 . . . . -0.7(4) ?
C5 C6 C7 N3 . . . . 1.0(4) ?
C5 C6 C7 N5 . . . . -175.2(2) ?
N5 C8 C9 C10 . . . . 54.4(3) ?
C8 C9 C10 C11 . . . . -54.9(3) ?
C9 C10 C11 C12 . . . . 55.6(3) ?
C10 C11 C12 N5 . . . . -55.7(3) ?
C1 C2 N1 N2 . . . . 0.4(3) ?
C1 C3 N2 N1 . . . . -0.2(3) ?
C1 C3 N2 C4 . . . . -179.6(2) ?
C2 N1 N2 C3 . . . . -0.1(3) ?
C2 N1 N2 C4 . . . . 179.4(2) ?
N4 C4 N2 C3 . . . . 9.6(4) ?
C5 C4 N2 C3 . . . . -169.6(2) ?
N4 C4 N2 N1 . . . . -169.8(2) ?
C5 C4 N2 N1 . . . . 11.0(3) ?
N5 C7 N3 N4 . . . . 175.5(2) ?
C6 C7 N3 N4 . . . . -0.9(3) ?
C5 C4 N4 N3 . . . . -0.3(4) ?
N2 C4 N4 N3 . . . . -179.4(2) ?
C7 N3 N4 C4 . . . . 0.5(3) ?
N3 C7 N5 C12 . . . . 1.6(3) ?
C6 C7 N5 C12 . . . . 177.9(2) ?
N3 C7 N5 C8 . . . . 148.8(2) ?
C6 C7 N5 C8 . . . . -34.8(3) ?
C11 C12 N5 C7 . . . . -156.3(2) ?
C11 C12 N5 C8 . . . . 54.3(3) ?
C9 C8 N5 C7 . . . . 157.0(2) ?
C9 C8 N5 C12 . . . . -54.1(3) ?

loop_
_cod_related_entry_id
_cod_related_entry_database
_cod_related_entry_code
1 ChemSpider 24745035
